data_4326065
loop_
_publ_author_name
'Hua He'
'Chauntae Tyson'
'Svilen Bobev'

_publ_section_title
;
 Eight-Coordinated Arsenic in the Zintl Phases RbCd4As3 and RbZn4As3:
 Synthesis and Structural Characterization
;
_journal_name_full 'Inorganic Chemistry'
_journal_page_first 8375
_journal_page_last 8383
_journal_paper_doi 10.1021/ic2009418
_journal_volume 50
_journal_year 2011
_chemical_formula_moiety 'As3 Cd4, Cs'
_chemical_formula_sum 'As3 Cd4 Cs'
_chemical_formula_weight 807.27
_chemical_name_systematic
; 
 ? 
;
_space_group_IT_number 123
_symmetry_cell_setting tetragonal
_symmetry_space_group_name_Hall '-P 4 2'
_symmetry_space_group_name_H-M 'P 4/m m m'
_atom_sites_solution_primary direct
_atom_sites_solution_secondary difmap
_audit_creation_method SHELXL-97
_cell_angle_alpha 90.00
_cell_angle_beta 90.00
_cell_angle_gamma 90.00
_cell_formula_units_Z 1
_cell_length_a 4.4990(3)
_cell_length_b 4.4990(3)
_cell_length_c 10.7870(16)
_cell_measurement_reflns_used 225
_cell_measurement_temperature 200(2)
_cell_measurement_theta_max 29.18
_cell_measurement_theta_min 1.89
_cell_volume 218.34(4)
_computing_cell_refinement 'Bruker SMART'
_computing_data_collection 'Bruker SMART'
_computing_data_reduction 'Bruker SAINT'
_computing_molecular_graphics 'Bruker SHELXTL'
_computing_publication_material 'Bruker SHELXTL'
_computing_structure_refinement 'SHELXL-97 (Sheldrick, 1997)'
_computing_structure_solution 'SHELXS-97 (Sheldrick, 1990)'
_diffrn_ambient_temperature 200(2)
_diffrn_measured_fraction_theta_full 1.000
_diffrn_measured_fraction_theta_max 1.000
_diffrn_measurement_device_type 'CCD area detector'
_diffrn_measurement_method 'phi and omega scans'
_diffrn_radiation_monochromator graphite
_diffrn_radiation_source 'fine-focus sealed tube'
_diffrn_radiation_type MoK\a
_diffrn_radiation_wavelength 0.71073
_diffrn_reflns_av_R_equivalents 0.0260
_diffrn_reflns_av_sigmaI/netI 0.0120
_diffrn_reflns_limit_h_max 6
_diffrn_reflns_limit_h_min -6
_diffrn_reflns_limit_k_max 6
_diffrn_reflns_limit_k_min -6
_diffrn_reflns_limit_l_max 14
_diffrn_reflns_limit_l_min -14
_diffrn_reflns_number 3182
_diffrn_reflns_theta_full 29.18
_diffrn_reflns_theta_max 29.18
_diffrn_reflns_theta_min 1.89
_exptl_absorpt_coefficient_mu 24.897
_exptl_absorpt_correction_T_max 0.288
_exptl_absorpt_correction_T_min 0.233
_exptl_absorpt_correction_type multi-scan
_exptl_absorpt_process_details
; 
SADABS (Sheldrick, 2003) 
;
_exptl_crystal_colour black
_exptl_crystal_density_diffrn 6.140
_exptl_crystal_description bar
_exptl_crystal_F_000 346
_exptl_crystal_size_max 0.06
_exptl_crystal_size_mid 0.05
_exptl_crystal_size_min 0.05
_refine_diff_density_max 0.696
_refine_diff_density_min -1.313
_refine_diff_density_rms 0.226
_refine_ls_extinction_coef 0.0097(7)
_refine_ls_extinction_expression Fc^*^=kFc[1+0.001xFc^2^\l^3^/sin(2\q)]^-1/4^
_refine_ls_extinction_method SHELXL
_refine_ls_goodness_of_fit_ref 1.321
_refine_ls_matrix_type full
_refine_ls_number_parameters 13
_refine_ls_number_reflns 225
_refine_ls_number_restraints 0
_refine_ls_restrained_S_all 1.321
_refine_ls_R_factor_all 0.0140
_refine_ls_R_factor_gt 0.0128
_refine_ls_shift/su_max 0.000
_refine_ls_shift/su_mean 0.000
_refine_ls_structure_factor_coef Fsqd
_refine_ls_weighting_details 'calc w=1/[\s^2^(Fo^2^)+(0.0121P)^2^+0.1186P] where P=(Fo^2^+2Fc^2^)/3'
_refine_ls_weighting_scheme calc
_refine_ls_wR_factor_gt 0.0288
_refine_ls_wR_factor_ref 0.0291
_reflns_number_gt 216
_reflns_number_total 225
_reflns_threshold_expression >2sigma(I)
_cod_data_source_file ic2009418_si_002_CsCd4As3.cif
_cod_data_source_block CsCd4As3
_cod_database_code 4326065

loop_
_symmetry_equiv_pos_as_xyz
'x, y, z'
'-x, -y, z'
'-y, x, z'
'y, -x, z'
'-x, y, -z'
'x, -y, -z'
'y, x, -z'
'-y, -x, -z'
'-x, -y, -z'
'x, y, -z'
'y, -x, -z'
'-y, x, -z'
'x, -y, z'
'-x, y, z'
'-y, -x, z'
'y, x, z'

loop_
_atom_site_label
_atom_site_type_symbol
_atom_site_fract_x
_atom_site_fract_y
_atom_site_fract_z
_atom_site_U_iso_or_equiv
_atom_site_adp_type
_atom_site_occupancy
_atom_site_symmetry_multiplicity
_atom_site_calc_flag
_atom_site_refinement_flags
Cs1 Cs 0.0000 0.0000 0.5000 0.01972(15) Uani 1 16 d S
Cd1 Cd 0.0000 0.5000 0.16323(3) 0.01444(12) Uani 1 4 d S
As1 As 0.5000 0.5000 0.30150(6) 0.01191(15) Uani 1 8 d S
As2 As 0.0000 0.0000 0.0000 0.01189(19) Uani 1 16 d S

loop_
_atom_site_aniso_label
_atom_site_aniso_U_11
_atom_site_aniso_U_22
_atom_site_aniso_U_33
_atom_site_aniso_U_23
_atom_site_aniso_U_13
_atom_site_aniso_U_12
Cs1 0.02067(19) 0.02067(19) 0.0178(3) 0.000 0.000 0.000
Cd1 0.01116(17) 0.01393(17) 0.01824(18) 0.000 0.000 0.000
As1 0.01188(19) 0.01188(19) 0.0120(3) 0.000 0.000 0.000
As2 0.0121(3) 0.0121(3) 0.0115(4) 0.000 0.000 0.000

loop_
_atom_type_symbol
_atom_type_description
_atom_type_scat_dispersion_real
_atom_type_scat_dispersion_imag
_atom_type_scat_source
As As 0.0499 2.0058 'International Tables Vol C Tables 4.2.6.8 and 6.1.1.4'
Cd Cd -0.8075 1.2024 'International Tables Vol C Tables 4.2.6.8 and 6.1.1.4'
Cs Cs -0.3680 2.1192 'International Tables Vol C Tables 4.2.6.8 and 6.1.1.4'

loop_
_geom_angle_atom_site_label_1
_geom_angle_atom_site_label_2
_geom_angle_atom_site_label_3
_geom_angle
_geom_angle_site_symmetry_1
_geom_angle_site_symmetry_3
As1 Cs1 As1 67.887(18) . 9_666
As1 Cs1 As1 112.113(18) . 1_445
As1 Cs1 As1 180.0 9_666 1_445
As1 Cs1 As1 180.0 . 9_556
As1 Cs1 As1 112.113(18) 9_666 9_556
As1 Cs1 As1 67.887(18) 1_445 9_556
As1 Cs1 As1 108.167(9) . 9_566
As1 Cs1 As1 71.833(9) 9_666 9_566
As1 Cs1 As1 108.167(9) 1_445 9_566
As1 Cs1 As1 71.833(9) 9_556 9_566
As1 Cs1 As1 108.167(9) . 9_656
As1 Cs1 As1 71.833(9) 9_666 9_656
As1 Cs1 As1 108.167(9) 1_445 9_656
As1 Cs1 As1 71.833(9) 9_556 9_656
As1 Cs1 As1 112.113(18) 9_566 9_656
As1 Cs1 As1 71.833(9) . 1_455
As1 Cs1 As1 108.167(9) 9_666 1_455
As1 Cs1 As1 71.833(9) 1_445 1_455
As1 Cs1 As1 108.167(9) 9_556 1_455
As1 Cs1 As1 67.887(18) 9_566 1_455
As1 Cs1 As1 180.0 9_656 1_455
As1 Cs1 As1 71.833(9) . 1_545
As1 Cs1 As1 108.167(9) 9_666 1_545
As1 Cs1 As1 71.833(9) 1_445 1_545
As1 Cs1 As1 108.167(9) 9_556 1_545
As1 Cs1 As1 180.0 9_566 1_545
As1 Cs1 As1 67.887(18) 9_656 1_545
As1 Cs1 As1 112.113(18) 1_455 1_545
As1 Cs1 Cd1 80.451(11) . 1_545
As1 Cs1 Cd1 141.587(7) 9_666 1_545
As1 Cs1 Cd1 38.413(7) 1_445 1_545
As1 Cs1 Cd1 99.549(11) 9_556 1_545
As1 Cs1 Cd1 141.587(7) 9_566 1_545
As1 Cs1 Cd1 99.549(10) 9_656 1_545
As1 Cs1 Cd1 80.451(11) 1_455 1_545
As1 Cs1 Cd1 38.413(7) 1_545 1_545
As1 Cs1 Cd1 99.549(11) . 9_566
As1 Cs1 Cd1 38.413(7) 9_666 9_566
As1 Cs1 Cd1 141.587(7) 1_445 9_566
As1 Cs1 Cd1 80.451(11) 9_556 9_566
As1 Cs1 Cd1 38.413(7) 9_566 9_566
As1 Cs1 Cd1 80.451(11) 9_656 9_566
As1 Cs1 Cd1 99.549(11) 1_455 9_566
As1 Cs1 Cd1 141.587(7) 1_545 9_566
Cd1 Cs1 Cd1 180.0 1_545 9_566
As1 Cs1 Cd1 80.451(11) . 3
As1 Cs1 Cd1 141.587(7) 9_666 3
As1 Cs1 Cd1 38.413(7) 1_445 3
As1 Cs1 Cd1 99.549(11) 9_556 3
As1 Cs1 Cd1 99.549(11) 9_566 3
As1 Cs1 Cd1 141.587(7) 9_656 3
As1 Cs1 Cd1 38.413(7) 1_455 3
As1 Cs1 Cd1 80.451(11) 1_545 3
Cd1 Cs1 Cd1 43.711(6) 1_545 3
Cd1 Cs1 Cd1 136.289(6) 9_566 3
As1 Cs1 Cd1 99.549(11) . 11_556
As1 Cs1 Cd1 38.413(7) 9_666 11_556
As1 Cs1 Cd1 141.587(7) 1_445 11_556
As1 Cs1 Cd1 80.451(11) 9_556 11_556
As1 Cs1 Cd1 80.451(11) 9_566 11_556
As1 Cs1 Cd1 38.413(7) 9_656 11_556
As1 Cs1 Cd1 141.587(7) 1_455 11_556
As1 Cs1 Cd1 99.549(11) 1_545 11_556
Cd1 Cs1 Cd1 136.289(6) 1_545 11_556
Cd1 Cs1 Cd1 43.711(6) 9_566 11_556
Cd1 Cs1 Cd1 180.0 3 11_556
As1 Cd1 As1 112.91(3) 1_455 .
As1 Cd1 As2 109.914(8) 1_455 .
As1 Cd1 As2 109.914(8) . .
As1 Cd1 As2 109.914(8) 1_455 1_565
As1 Cd1 As2 109.914(8) . 1_565
As2 Cd1 As2 103.897(13) . 1_565
As1 Cd1 Cd1 126.110(7) 1_455 3_665
As1 Cd1 Cd1 53.890(7) . 3_665
As2 Cd1 Cd1 123.836(3) . 3_665
As2 Cd1 Cd1 56.164(3) 1_565 3_665
As1 Cd1 Cd1 53.890(7) 1_455 3
As1 Cd1 Cd1 126.110(7) . 3
As2 Cd1 Cd1 56.164(3) . 3
As2 Cd1 Cd1 123.836(3) 1_565 3
Cd1 Cd1 Cd1 180.00(2) 3_665 3
As1 Cd1 Cd1 126.110(7) 1_455 3_655
As1 Cd1 Cd1 53.890(7) . 3_655
As2 Cd1 Cd1 56.164(3) . 3_655
As2 Cd1 Cd1 123.836(3) 1_565 3_655
Cd1 Cd1 Cd1 90.0 3_665 3_655
Cd1 Cd1 Cd1 90.0 3 3_655
As1 Cd1 Cd1 53.890(7) 1_455 3_565
As1 Cd1 Cd1 126.110(7) . 3_565
As2 Cd1 Cd1 123.836(3) . 3_565
As2 Cd1 Cd1 56.164(3) 1_565 3_565
Cd1 Cd1 Cd1 90.0 3_665 3_565
Cd1 Cd1 Cd1 90.0 3 3_565
Cd1 Cd1 Cd1 180.00(2) 3_655 3_565
As1 Cd1 Cs1 61.977(12) 1_455 1_565
As1 Cd1 Cs1 61.977(12) . 1_565
As2 Cd1 Cs1 159.819(7) . 1_565
As2 Cd1 Cs1 96.285(9) 1_565 1_565
Cd1 Cd1 Cs1 68.144(3) 3_665 1_565
Cd1 Cd1 Cs1 111.856(3) 3 1_565
Cd1 Cd1 Cs1 111.856(3) 3_655 1_565
Cd1 Cd1 Cs1 68.144(3) 3_565 1_565
As1 Cd1 Cs1 61.977(12) 1_455 .
As1 Cd1 Cs1 61.977(12) . .
As2 Cd1 Cs1 96.285(10) . .
As2 Cd1 Cs1 159.819(7) 1_565 .
Cd1 Cd1 Cs1 111.856(3) 3_665 .
Cd1 Cd1 Cs1 68.144(3) 3 .
Cd1 Cd1 Cs1 68.144(3) 3_655 .
Cd1 Cd1 Cs1 111.856(3) 3_565 .
Cs1 Cd1 Cs1 63.534(10) 1_565 .
Cd1 As1 Cd1 72.219(13) 3_655 .
Cd1 As1 Cd1 112.91(3) 3_655 3_665
Cd1 As1 Cd1 72.219(13) . 3_665
Cd1 As1 Cd1 72.219(13) 3_655 1_655
Cd1 As1 Cd1 112.91(3) . 1_655
Cd1 As1 Cd1 72.219(13) 3_665 1_655
Cd1 As1 Cs1 142.889(3) 3_655 1_665
Cd1 As1 Cs1 142.889(3) . 1_665
Cd1 As1 Cs1 79.610(8) 3_665 1_665
Cd1 As1 Cs1 79.610(8) 1_655 1_665
Cd1 As1 Cs1 79.610(9) 3_655 1_655
Cd1 As1 Cs1 142.889(3) . 1_655
Cd1 As1 Cs1 142.889(2) 3_665 1_655
Cd1 As1 Cs1 79.610(8) 1_655 1_655
Cs1 As1 Cs1 71.834(9) 1_665 1_655
Cd1 As1 Cs1 142.889(3) 3_655 1_565
Cd1 As1 Cs1 79.610(8) . 1_565
Cd1 As1 Cs1 79.610(8) 3_665 1_565
Cd1 As1 Cs1 142.889(3) 1_655 1_565
Cs1 As1 Cs1 71.834(9) 1_665 1_565
Cs1 As1 Cs1 112.114(18) 1_655 1_565
Cd1 As1 Cs1 79.610(8) 3_655 .
Cd1 As1 Cs1 79.610(8) . .
Cd1 As1 Cs1 142.889(3) 3_665 .
Cd1 As1 Cs1 142.889(3) 1_655 .
Cs1 As1 Cs1 112.114(18) 1_665 .
Cs1 As1 Cs1 71.834(9) 1_655 .
Cs1 As1 Cs1 71.834(9) 1_565 .
Cd1 As2 Cd1 112.328(7) 11_455 .
Cd1 As2 Cd1 180.000(10) 11_455 3_655
Cd1 As2 Cd1 67.672(7) . 3_655
Cd1 As2 Cd1 67.672(7) 11_455 9
Cd1 As2 Cd1 180.000(10) . 9
Cd1 As2 Cd1 112.328(7) 3_655 9
Cd1 As2 Cd1 103.897(13) 11_455 11
Cd1 As2 Cd1 112.328(7) . 11
Cd1 As2 Cd1 76.103(13) 3_655 11
Cd1 As2 Cd1 67.672(7) 9 11
Cd1 As2 Cd1 76.103(13) 11_455 3
Cd1 As2 Cd1 67.672(7) . 3
Cd1 As2 Cd1 103.897(13) 3_655 3
Cd1 As2 Cd1 112.328(7) 9 3
Cd1 As2 Cd1 180.000(10) 11 3
Cd1 As2 Cd1 67.672(7) 11_455 9_565
Cd1 As2 Cd1 76.103(13) . 9_565
Cd1 As2 Cd1 112.328(7) 3_655 9_565
Cd1 As2 Cd1 103.897(13) 9 9_565
Cd1 As2 Cd1 67.672(7) 11 9_565
Cd1 As2 Cd1 112.328(7) 3 9_565
Cd1 As2 Cd1 112.328(7) 11_455 1_545
Cd1 As2 Cd1 103.897(13) . 1_545
Cd1 As2 Cd1 67.672(7) 3_655 1_545
Cd1 As2 Cd1 76.103(13) 9 1_545
Cd1 As2 Cd1 112.328(7) 11 1_545
Cd1 As2 Cd1 67.672(7) 3 1_545
Cd1 As2 Cd1 180.000(10) 9_565 1_545

loop_
_geom_bond_atom_site_label_1
_geom_bond_atom_site_label_2
_geom_bond_distance
_geom_bond_site_symmetry_2
Cs1 As1 3.8347(4) .
Cs1 As1 3.8348(4) 9_666
Cs1 As1 3.8348(4) 1_445
Cs1 As1 3.8348(4) 9_556
Cs1 As1 3.8348(4) 9_566
Cs1 As1 3.8348(4) 9_656
Cs1 As1 3.8348(4) 1_455
Cs1 As1 3.8348(4) 1_545
Cs1 Cd1 4.2728(5) 1_545
Cs1 Cd1 4.2728(5) 9_566
Cs1 Cd1 4.2728(5) 3
Cs1 Cd1 4.2728(5) 11_556
Cd1 As1 2.6990(4) 1_455
Cd1 As1 2.6991(4) .
Cd1 As2 2.8567(3) .
Cd1 As2 2.8567(3) 1_565
Cd1 Cd1 3.1813(2) 3_665
Cd1 Cd1 3.1813(2) 3
Cd1 Cd1 3.1813(2) 3_655
Cd1 Cd1 3.1813(2) 3_565
Cd1 Cs1 4.2728(5) 1_565
As1 Cd1 2.6991(4) 3_655
As1 Cd1 2.6991(4) 3_665
As1 Cd1 2.6991(4) 1_655
As1 Cs1 3.8347(4) 1_665
As1 Cs1 3.8347(4) 1_655
As1 Cs1 3.8347(4) 1_565
As2 Cd1 2.8567(3) 11_455
As2 Cd1 2.8567(3) 3_655
As2 Cd1 2.8567(3) 9
As2 Cd1 2.8567(3) 11
As2 Cd1 2.8567(3) 3
As2 Cd1 2.8567(3) 9_565
As2 Cd1 2.8567(3) 1_545
